data_1509556
loop_
_publ_author_name
'Brun, G.'
'Philippot, E.'
'Maurin, M.'
'Tedenac, J.C.'
'Gardes, B.'

_publ_section_title
;
 The crystal structure of Ag Tl X phases (X= S, Se, Te)
;
_journal_name_full 'Journal of Solid State Chemistry'
_journal_page_first 429
_journal_page_last 433
_journal_paper_doi 10.1016/0022-4596(80)90167-X
_journal_volume 33
_journal_year 1980
_chemical_formula_sum 'Ag Te Tl'
_chemical_name_systematic 'Ag Tl Te'
_space_group_IT_number 62
_symmetry_space_group_name_Hall '-P 2c 2n'
_symmetry_space_group_name_H-M 'P n a m'
_cell_angle_alpha 90
_cell_angle_beta 90
_cell_angle_gamma 90
_cell_formula_units_Z 4
_cell_length_a 8.775
_cell_length_b 7.763
_cell_length_c 4.867
_cell_volume 331.542
_citation_journal_id_ASTM JSSCBI
_cod_data_source_file silver1-2_552.cif
_cod_data_source_block Ag1Te1Tl1
_cod_original_cell_volume 331.5416
_cod_original_sg_symbol_Hall '-P 2ac 2n (-x,z,y)'
_cod_original_formula_sum 'Ag1 Te1 Tl1'
_cod_database_code 1509556

loop_
_symmetry_equiv_pos_as_xyz
x,y,z
-x+1/2,y+1/2,-z
x+1/2,-y+1/2,-z+1/2
-x,-y,z+1/2
-x,-y,-z
x-1/2,-y-1/2,z
-x-1/2,y-1/2,z-1/2
x,y,-z-1/2

loop_
_atom_site_label
_atom_site_type_symbol
_atom_site_fract_x
_atom_site_fract_y
_atom_site_fract_z
_atom_site_occupancy
_atom_site_U_iso_or_equiv
Ag1 Ag+1 0.8389 0.4236 0.25 1 0.0
Tl1 Tl+1 0.5106 0.6742 0.25 1 0.0
Te1 Te-2 0.1867 0.3925 0.25 1 0.0
